data_2225052
loop_
_publ_author_name
'Ye, Fei'
'Fu, Ying'
'Zhao, Shuang'

_publ_section_title
;
 2,2-Dichloro-1-(2-phenyl-1,3-oxazolidin-3-yl)ethanone
;
_journal_coeditor_code LH2978
_journal_issue 2
_journal_name_full 'Acta Crystallographica Section E'
_journal_page_first o445
_journal_paper_doi 10.1107/S1600536810002461
_journal_volume 66
_journal_year 2010
_chemical_formula_iupac 'C11 H11 Cl2 N O2'
_chemical_formula_moiety 'C11 H11 Cl2 N O2'
_chemical_formula_sum 'C11 H11 Cl2 N O2'
_chemical_formula_weight 260.11
_chemical_name_systematic
;
2,2-Dichloro-1-(2-phenyl-1,3-oxazolidin-3-yl)ethanone
;
_space_group_IT_number 56
_symmetry_cell_setting orthorhombic
_symmetry_space_group_name_Hall '-P 2ab 2ac'
_symmetry_space_group_name_H-M 'P c c n'
_atom_sites_solution_hydrogens geom
_atom_sites_solution_primary direct
_atom_sites_solution_secondary difmap
_cell_angle_alpha 90.00
_cell_angle_beta 90.00
_cell_angle_gamma 90.00
_cell_formula_units_Z 8
_cell_length_a 19.1775(13)
_cell_length_b 10.6165(7)
_cell_length_c 11.3723(8)
_cell_measurement_reflns_used 5877
_cell_measurement_temperature 298(2)
_cell_measurement_theta_max 27.94
_cell_measurement_theta_min 2.83
_cell_volume 2315.4(3)
_computing_cell_refinement 'SAINT (Bruker, 1998)'
_computing_data_collection 'SMART (Bruker, 1998)'
_computing_data_reduction 'SAINT (Bruker, 1998)'
_computing_molecular_graphics 'SHELXTL (Sheldrick, 2008)'
_computing_publication_material 'SHELXTL (Sheldrick, 2008)'
_computing_structure_refinement 'SHELXL97 (Sheldrick, 2008)'
_computing_structure_solution 'SHELXS97 (Sheldrick, 2008)'
_diffrn_ambient_temperature 298(2)
_diffrn_measured_fraction_theta_full 0.990
_diffrn_measured_fraction_theta_max 0.990
_diffrn_measurement_device_type 'Bruker SMART CCD'
_diffrn_measurement_method '\f and \w scans'
_diffrn_radiation_monochromator graphite
_diffrn_radiation_source 'fine-focus sealed tube'
_diffrn_radiation_type MoK\a
_diffrn_radiation_wavelength 0.71073
_diffrn_reflns_av_R_equivalents 0.0219
_diffrn_reflns_av_sigmaI/netI 0.0148
_diffrn_reflns_limit_h_max 25
_diffrn_reflns_limit_h_min -25
_diffrn_reflns_limit_k_max 14
_diffrn_reflns_limit_k_min -14
_diffrn_reflns_limit_l_max 15
_diffrn_reflns_limit_l_min -15
_diffrn_reflns_number 16860
_diffrn_reflns_theta_full 28.29
_diffrn_reflns_theta_max 28.29
_diffrn_reflns_theta_min 2.83
_exptl_absorpt_coefficient_mu 0.544
_exptl_absorpt_correction_T_max 0.897
_exptl_absorpt_correction_T_min 0.780
_exptl_absorpt_correction_type multi-scan
_exptl_absorpt_process_details '(SADABS; Sheldrick, 1996)'
_exptl_crystal_colour colourless
_exptl_crystal_density_diffrn 1.492
_exptl_crystal_density_meas 1.492
_exptl_crystal_density_method 'not measured'
_exptl_crystal_description block
_exptl_crystal_F_000 1072.0
_exptl_crystal_size_max 0.46
_exptl_crystal_size_mid 0.38
_exptl_crystal_size_min 0.20
_refine_diff_density_max 0.413
_refine_diff_density_min -0.294
_refine_ls_extinction_method none
_refine_ls_goodness_of_fit_ref 1.039
_refine_ls_hydrogen_treatment constr
_refine_ls_matrix_type full
_refine_ls_number_parameters 145
_refine_ls_number_reflns 2846
_refine_ls_number_restraints 0
_refine_ls_restrained_S_all 1.039
_refine_ls_R_factor_all 0.0493
_refine_ls_R_factor_gt 0.0395
_refine_ls_shift/su_max 0.000
_refine_ls_shift/su_mean 0.000
_refine_ls_structure_factor_coef Fsqd
_refine_ls_weighting_details 'calc w=1/[\s^2^(Fo^2^)+(0.0473P)^2^+1.2513P] where P=(Fo^2^+2Fc^2^)/3'
_refine_ls_weighting_scheme calc
_refine_ls_wR_factor_gt 0.1019
_refine_ls_wR_factor_ref 0.1096
_reflns_number_gt 2323
_reflns_number_total 2846
_reflns_threshold_expression I>2\s(I)
_cod_data_source_file lh2978.cif
_cod_data_source_block I
_cod_depositor_comments
;
The following automatic conversions were performed:
'_symmetry_cell_setting' value 'Orthorhombic' changed to 'orthorhombic'
according to '/home/saulius/struct/CIF-dictionaries/cif_core.dic'
dictionary named 'cif_core.dic' version 2.4.1 from 2010-06-29.

Automatic conversion script
Id: cif_fix_enum 1527 2010-12-29 10:47:43Z saulius 

The following automatic conversions were performed:

'_symmetry_cell_setting' value 'Orthorhombic' changed to
'orthorhombic' according to
/home/saulius/struct/CIF-dictionaries/cif_core.dic dictionary named
'cif_core.dic' version 2.4.1 from 2010-06-29.

Automatic conversion script
Id: cif_fix_values 1715 2011-07-08 13:25:40Z adriana 
;
_cod_database_code 2225052
_cod_database_fobs_code 2225052

loop_
_symmetry_equiv_pos_as_xyz
'x, y, z'
'-x+1/2, -y+1/2, z'
'-x, y+1/2, -z+1/2'
'x+1/2, -y, -z+1/2'
'-x, -y, -z'
'x-1/2, y-1/2, -z'
'x, -y-1/2, z-1/2'
'-x-1/2, y, z-1/2'

loop_
_atom_site_type_symbol
_atom_site_label
_atom_site_fract_x
_atom_site_fract_y
_atom_site_fract_z
_atom_site_U_iso_or_equiv
_atom_site_adp_type
_atom_site_calc_flag
_atom_site_refinement_flags
_atom_site_occupancy
_atom_site_disorder_assembly
_atom_site_disorder_group
Cl Cl1 0.43189(3) 0.78273(5) 0.61104(4) 0.05385(16) Uani d . 1 . .
Cl Cl2 0.38622(3) 0.67345(6) 0.83020(5) 0.06457(19) Uani d . 1 . .
N N1 0.54978(8) 0.77484(13) 0.88700(13) 0.0370(3) Uani d . 1 . .
O O1 0.60625(8) 0.77362(14) 1.06154(12) 0.0555(4) Uani d . 1 . .
C C11 0.46001(9) 0.72103(16) 0.74626(16) 0.0398(4) Uani d . 1 . .
H H11 0.4904 0.6483 0.7323 0.048 Uiso calc R 1 . .
C C10 0.49952(9) 0.82044(15) 0.81777(15) 0.0372(4) Uani d . 1 . .
O O2 0.48479(8) 0.93204(12) 0.81157(14) 0.0554(4) Uani d . 1 . .
C C9 0.56836(10) 0.64244(17) 0.90877(18) 0.0468(4) Uani d . 1 . .
H H9A 0.5882 0.6034 0.8393 0.056 Uiso calc R 1 . .
H H9B 0.5283 0.5940 0.9347 0.056 Uiso calc R 1 . .
C C5 0.65059(10) 0.91874(17) 0.91330(18) 0.0469(4) Uani d . 1 . .
C C7 0.58735(10) 0.85716(17) 0.96905(16) 0.0431(4) Uani d . 1 . .
H H7 0.5557 0.9221 0.9992 0.052 Uiso calc R 1 . .
C C6 0.67948(11) 0.8764(2) 0.8089(2) 0.0549(5) Uani d . 1 . .
H H6 0.6588 0.8094 0.7696 0.066 Uiso calc R 1 . .
C C8 0.62234(13) 0.65601(19) 1.0063(2) 0.0593(6) Uani d . 1 . .
H H8A 0.6187 0.5872 1.0620 0.071 Uiso calc R 1 . .
H H8B 0.6692 0.6571 0.9741 0.071 Uiso calc R 1 . .
C C1 0.73902(12) 0.9323(2) 0.7616(3) 0.0722(7) Uani d . 1 . .
H H1 0.7579 0.9027 0.6915 0.087 Uiso calc R 1 . .
C C2 0.76916(14) 1.0306(3) 0.8190(3) 0.0880(10) Uani d . 1 . .
H H2 0.8087 1.0684 0.7873 0.106 Uiso calc R 1 . .
C C3 0.74266(15) 1.0743(2) 0.9217(3) 0.0859(10) Uani d . 1 . .
H H3 0.7644 1.1408 0.9602 0.103 Uiso calc R 1 . .
C C4 0.68205(13) 1.0194(2) 0.9706(3) 0.0687(7) Uani d . 1 . .
H H4 0.6635 1.0503 1.0404 0.082 Uiso calc R 1 . .

loop_
_atom_site_aniso_label
_atom_site_aniso_U_11
_atom_site_aniso_U_22
_atom_site_aniso_U_33
_atom_site_aniso_U_12
_atom_site_aniso_U_13
_atom_site_aniso_U_23
Cl1 0.0541(3) 0.0720(4) 0.0354(2) -0.0010(2) -0.00397(19) 0.0028(2)
Cl2 0.0712(4) 0.0745(4) 0.0481(3) -0.0336(3) 0.0014(2) 0.0033(2)
N1 0.0418(7) 0.0300(7) 0.0392(8) 0.0004(5) -0.0036(6) -0.0011(6)
O1 0.0760(9) 0.0524(8) 0.0380(7) 0.0039(7) -0.0131(7) 0.0019(6)
C11 0.0440(9) 0.0380(9) 0.0374(9) 0.0004(7) -0.0043(7) -0.0017(7)
C10 0.0404(8) 0.0332(8) 0.0379(9) -0.0010(7) -0.0017(7) 0.0010(7)
O2 0.0669(9) 0.0311(6) 0.0684(9) 0.0031(6) -0.0216(7) 0.0007(6)
C9 0.0557(11) 0.0333(9) 0.0513(11) 0.0084(8) -0.0050(9) -0.0002(7)
C5 0.0479(10) 0.0323(8) 0.0604(12) 0.0007(7) -0.0221(9) 0.0043(8)
C7 0.0518(10) 0.0380(9) 0.0394(9) 0.0051(8) -0.0115(8) -0.0054(7)
C6 0.0491(10) 0.0543(12) 0.0614(13) -0.0079(9) -0.0096(9) 0.0089(10)
C8 0.0771(14) 0.0455(11) 0.0552(12) 0.0101(10) -0.0184(11) 0.0056(9)
C1 0.0502(12) 0.0794(16) 0.0871(18) -0.0083(12) -0.0058(12) 0.0259(14)
C2 0.0569(14) 0.0697(17) 0.138(3) -0.0160(13) -0.0268(17) 0.0369(19)
C3 0.0719(16) 0.0409(11) 0.145(3) -0.0149(11) -0.0536(19) 0.0079(15)
C4 0.0716(14) 0.0397(10) 0.0948(18) 0.0036(10) -0.0389(14) -0.0066(11)

loop_
_atom_type_symbol
_atom_type_description
_atom_type_scat_dispersion_real
_atom_type_scat_dispersion_imag
_atom_type_scat_source
C C 0.0033 0.0016 'International Tables Vol C Tables 4.2.6.8 and 6.1.1.4'
H H 0.0000 0.0000 'International Tables Vol C Tables 4.2.6.8 and 6.1.1.4'
N N 0.0061 0.0033 'International Tables Vol C Tables 4.2.6.8 and 6.1.1.4'
O O 0.0106 0.0060 'International Tables Vol C Tables 4.2.6.8 and 6.1.1.4'
Cl Cl 0.1484 0.1585 'International Tables Vol C Tables 4.2.6.8 and 6.1.1.4'

loop_
_geom_angle_atom_site_label_1
_geom_angle_atom_site_label_2
_geom_angle_atom_site_label_3
_geom_angle_site_symmetry_1
_geom_angle_site_symmetry_3
_geom_angle
_geom_angle_publ_flag
C10 N1 C7 . . 120.89(14) ?
C10 N1 C9 . . 128.35(15) ?
C7 N1 C9 . . 110.07(14) ?
C7 O1 C8 . . 105.92(14) ?
C10 C11 Cl1 . . 111.07(12) ?
C10 C11 Cl2 . . 107.69(12) ?
Cl1 C11 Cl2 . . 109.34(10) ?
C10 C11 H11 . . 109.6 ?
Cl1 C11 H11 . . 109.6 ?
Cl2 C11 H11 . . 109.6 ?
O2 C10 N1 . . 123.59(16) ?
O2 C10 C11 . . 121.57(16) ?
N1 C10 C11 . . 114.83(14) ?
N1 C9 C8 . . 101.35(15) ?
N1 C9 H9A . . 111.5 ?
C8 C9 H9A . . 111.5 ?
N1 C9 H9B . . 111.5 ?
C8 C9 H9B . . 111.5 ?
H9A C9 H9B . . 109.3 ?
C6 C5 C4 . . 118.5(2) ?
C6 C5 C7 . . 122.59(17) ?
C4 C5 C7 . . 118.9(2) ?
O1 C7 N1 . . 102.94(14) ?
O1 C7 C5 . . 111.96(15) ?
N1 C7 C5 . . 112.55(15) ?
O1 C7 H7 . . 109.7 ?
N1 C7 H7 . . 109.7 ?
C5 C7 H7 . . 109.7 ?
C5 C6 C1 . . 121.4(2) ?
C5 C6 H6 . . 119.3 ?
C1 C6 H6 . . 119.3 ?
O1 C8 C9 . . 104.80(16) ?
O1 C8 H8A . . 110.8 ?
C9 C8 H8A . . 110.8 ?
O1 C8 H8B . . 110.8 ?
C9 C8 H8B . . 110.8 ?
H8A C8 H8B . . 108.9 ?
C2 C1 C6 . . 119.2(3) ?
C2 C1 H1 . . 120.4 ?
C6 C1 H1 . . 120.4 ?
C3 C2 C1 . . 121.2(3) ?
C3 C2 H2 . . 119.4 ?
C1 C2 H2 . . 119.4 ?
C2 C3 C4 . . 120.4(2) ?
C2 C3 H3 . . 119.8 ?
C4 C3 H3 . . 119.8 ?
C5 C4 C3 . . 119.3(3) ?
C5 C4 H4 . . 120.3 ?
C3 C4 H4 . . 120.3 ?

loop_
_geom_bond_atom_site_label_1
_geom_bond_atom_site_label_2
_geom_bond_site_symmetry_2
_geom_bond_distance
_geom_bond_publ_flag
Cl1 C11 . 1.7563(18) ?
Cl2 C11 . 1.7803(19) ?
N1 C10 . 1.335(2) ?
N1 C7 . 1.468(2) ?
N1 C9 . 1.471(2) ?
O1 C7 . 1.423(2) ?
O1 C8 . 1.431(3) ?
C11 C10 . 1.533(2) ?
C11 H11 . 0.9800 ?
C10 O2 . 1.220(2) ?
C9 C8 . 1.524(3) ?
C9 H9A . 0.9700 ?
C9 H9B . 0.9700 ?
C5 C6 . 1.385(3) ?
C5 C4 . 1.389(3) ?
C5 C7 . 1.517(3) ?
C7 H7 . 0.9800 ?
C6 C1 . 1.395(3) ?
C6 H6 . 0.9300 ?
C8 H8A . 0.9700 ?
C8 H8B . 0.9700 ?
C1 C2 . 1.360(4) ?
C1 H1 . 0.9300 ?
C2 C3 . 1.355(5) ?
C2 H2 . 0.9300 ?
C3 C4 . 1.414(4) ?
C3 H3 . 0.9300 ?
C4 H4 . 0.9300 ?

loop_
_geom_hbond_atom_site_label_D
_geom_hbond_atom_site_label_H
_geom_hbond_atom_site_label_A
_geom_hbond_site_symmetry_A
_geom_hbond_distance_DH
_geom_hbond_distance_HA
_geom_hbond_distance_DA
_geom_hbond_angle_DHA
_geom_hbond_publ_flag
C11 H11 O2 3_646 0.98 2.40 3.312(2) 156 y
